data_1545811
loop_
_publ_author_name
'Mir, Niyaz A.'
'Dubey, Ritesh'
'Desiraju, Gautam R.'

_publ_section_title
;
 Four- and five-component molecular solids: crystal engineering strategies
 based on structural inequivalence
;
_journal_issue 2
_journal_name_full IUCrJ
_journal_page_first 96
_journal_page_last 101
_journal_paper_doi 10.1107/S2052252515023945
_journal_volume 3
_journal_year 2016
_chemical_formula_sum 'C43 H49 N5 O4'
_chemical_formula_weight 699.87
_chemical_name_systematic
;
 ?
;
_space_group_crystal_system triclinic
_space_group_IT_number 2
_space_group_name_Hall '-P 1'
_space_group_name_H-M_alt 'P -1'
_symmetry_space_group_name_Hall '-P 1'
_symmetry_space_group_name_H-M 'P -1'
_atom_sites_solution_hydrogens geom
_cell_angle_alpha 81.63(3)
_cell_angle_beta 86.57(3)
_cell_angle_gamma 78.64(2)
_cell_formula_units_Z 1
_cell_length_a 7.409(10)
_cell_length_b 8.781(11)
_cell_length_c 15.360(19)
_cell_measurement_temperature 150(2)
_cell_volume 969(2)
_computing_structure_refinement 'SHELXL-2013 (Sheldrick, 2013)'
_diffrn_ambient_temperature 150(2)
_diffrn_measured_fraction_theta_full 0.997
_diffrn_measured_fraction_theta_max 0.997
_diffrn_measurement_device_type 'Rigaku Mercury375R (2x2 bin mode)'
_diffrn_measurement_method 'profile data from \w-scans'
_diffrn_radiation_type MoK\a
_diffrn_radiation_wavelength 0.71073
_diffrn_reflns_av_R_equivalents 0.1628
_diffrn_reflns_av_unetI/netI 0.1549
_diffrn_reflns_Laue_measured_fraction_full 0.997
_diffrn_reflns_Laue_measured_fraction_max 0.997
_diffrn_reflns_limit_h_max 9
_diffrn_reflns_limit_h_min -9
_diffrn_reflns_limit_k_max 11
_diffrn_reflns_limit_k_min -11
_diffrn_reflns_limit_l_max 19
_diffrn_reflns_limit_l_min -19
_diffrn_reflns_number 9995
_diffrn_reflns_point_group_measured_fraction_full 0.997
_diffrn_reflns_point_group_measured_fraction_max 0.997
_diffrn_reflns_theta_full 25.242
_diffrn_reflns_theta_max 26.998
_diffrn_reflns_theta_min 1.341
_diffrn_source 'Sealed Tube'
_exptl_absorpt_coefficient_mu 0.078
_exptl_absorpt_correction_T_max 1.000
_exptl_absorpt_correction_T_min 0.44
_exptl_absorpt_correction_type multi-scan
_exptl_absorpt_process_details 'Jacobson, R. (1998) Private communication'
_exptl_crystal_colour Green
_exptl_crystal_density_diffrn 1.200
_exptl_crystal_description Block
_exptl_crystal_F_000 374
_exptl_crystal_size_max 0.440
_exptl_crystal_size_mid 0.260
_exptl_crystal_size_min 0.190
_refine_diff_density_max 0.341
_refine_diff_density_min -0.340
_refine_diff_density_rms 0.088
_refine_ls_extinction_method none
_refine_ls_goodness_of_fit_ref 0.933
_refine_ls_hydrogen_treatment constr
_refine_ls_matrix_type full
_refine_ls_number_parameters 251
_refine_ls_number_reflns 4227
_refine_ls_number_restraints 0
_refine_ls_restrained_S_all 0.933
_refine_ls_R_factor_all 0.1435
_refine_ls_R_factor_gt 0.0803
_refine_ls_shift/su_max 0.000
_refine_ls_shift/su_mean 0.000
_refine_ls_structure_factor_coef Fsqd
_refine_ls_weighting_details
;
 w=1/[\s^2^(Fo^2^)+(0.1039P)^2^]
 where P=(Fo^2^+2Fc^2^)/3
;
_refine_ls_weighting_scheme calc
_refine_ls_wR_factor_gt 0.1939
_refine_ls_wR_factor_ref 0.2501
_reflns_Friedel_coverage 0.000
_reflns_number_gt 1972
_reflns_number_total 4227
_reflns_threshold_expression 'I > 2\s(I)'
_cod_data_source_file hi5640.cif
_cod_data_source_block MRE_TMP_ACR
_cod_depositor_comments
;
The following automatic conversions were performed:

'_exptl_absorpt_correction_type' value 'Multi-scan' changed to
'multi-scan' according to
/home/data/users/saulius/crontab/automatic-downloads/rss-feeds/IUCr/lib/dictionaries/cif_core.dic
dictionary named 'cif_core.dic' version 2.4.2 from 2011-04-26.

Automatic conversion script
Id: cif_fix_values 4973 2017-02-22 13:04:09Z antanas 
;
_cod_database_code 1545811
_shelx_space_group_comment
;
The symmetry employed for this shelxl refinement is uniquely defined
by the following loop, which should always be used as a source of
symmetry information in preference to the above space-group names.
They are only intended as comments.
;
_shelx_estimated_absorpt_t_min 0.967
_shelx_estimated_absorpt_t_max 0.985
_shelxl_version_number 2013-2

loop_
_space_group_symop_operation_xyz
'x, y, z'
'-x, -y, -z'

loop_
_atom_site_label
_atom_site_type_symbol
_atom_site_fract_x
_atom_site_fract_y
_atom_site_fract_z
_atom_site_U_iso_or_equiv
_atom_site_adp_type
_atom_site_occupancy
_atom_site_site_symmetry_order
_atom_site_calc_flag
_atom_site_refinement_flags_posn
_atom_site_refinement_flags_adp
_atom_site_refinement_flags_occupancy
C22 C -0.0571(4) 0.9734(4) 0.0880(3) 0.0582(9) Uani 1 1 d . . .
C20 C -0.0659(4) 1.1281(4) 0.0426(3) 0.0564(9) Uani 1 1 d . . .
C19 C -0.1339(5) 1.2570(5) 0.0906(3) 0.0813(13) Uani 1 1 d . . .
H19 H -0.1403 1.3616 0.0624 0.098 Uiso 1 1 calc R U .
C16 C -0.1173(5) 0.9519(6) 0.1780(3) 0.0819(12) Uani 1 1 d . . .
H16 H -0.1136 0.8488 0.2080 0.098 Uiso 1 1 calc R U .
C18 C -0.1890(6) 1.2298(8) 0.1761(4) 0.1041(18) Uani 1 1 d . . .
H18 H -0.2353 1.3166 0.2067 0.125 Uiso 1 1 calc R U .
C17 C -0.1799(6) 1.0767(8) 0.2213(3) 0.1017(16) Uani 1 1 d . . .
H17 H -0.2174 1.0614 0.2817 0.122 Uiso 1 1 calc R U .
N3 N 0.0095(19) 0.8483(12) 0.0385(11) 0.054(5) Uani 0.5 1 d . . P
C23 C 0.004(3) 0.847(2) 0.0489(14) 0.072(7) Uani 0.5 1 d . . P
H23 H 0.0071 0.7443 0.0796 0.086 Uiso 0.5 1 calc R U P
N1 N 0.1431(3) 0.0795(3) 0.48262(16) 0.0479(6) Uani 1 1 d . . .
C1 C 0.4970(4) 0.4661(3) 0.32667(19) 0.0396(6) Uani 1 1 d . . .
C2 C 0.3692(4) 0.3694(3) 0.35482(19) 0.0426(7) Uani 1 1 d . . .
O1 O 0.4126(3) 0.2630(3) 0.42821(16) 0.0673(7) Uani 1 1 d . . .
H1 H 0.3287 0.2106 0.4401 0.101 Uiso 1 1 calc R U .
O2 O 0.5850(3) 0.6681(3) 0.22581(17) 0.0642(7) Uani 1 1 d . . .
H2 H 0.5454 0.7344 0.1828 0.096 Uiso 1 1 calc R U .
C6 C 0.4566(4) 0.5747(3) 0.25245(19) 0.0426(7) Uani 1 1 d . . .
C5 C 0.2964(4) 0.5891(3) 0.2077(2) 0.0509(8) Uani 1 1 d . . .
H5 H 0.2718 0.6647 0.1568 0.061 Uiso 1 1 calc R U .
C3 C 0.2078(4) 0.3825(3) 0.3103(2) 0.0469(7) Uani 1 1 d . . .
H3 H 0.1228 0.3159 0.3301 0.056 Uiso 1 1 calc R U .
C10 C 0.1494(4) -0.0556(3) 0.45094(19) 0.0452(7) Uani 1 1 d . . .
C4 C 0.1727(4) 0.4931(3) 0.2372(2) 0.0520(8) Uani 1 1 d . . .
H4 H 0.0621 0.5035 0.2067 0.062 Uiso 1 1 calc R U .
C9 C -0.0031(5) 0.1357(3) 0.5312(2) 0.0477(7) Uani 1 1 d . . .
C7 C 0.6695(4) 0.4513(4) 0.3768(2) 0.0579(9) Uani 1 1 d . . .
H7A H 0.7541 0.5107 0.3419 0.087 Uiso 1 1 calc R U .
H7B H 0.7288 0.3406 0.3885 0.087 Uiso 1 1 calc R U .
H7C H 0.6378 0.4929 0.4328 0.087 Uiso 1 1 calc R U .
C11 C 0.3184(5) -0.1144(4) 0.3985(3) 0.0722(11) Uani 1 1 d . . .
H11A H 0.3895 -0.0307 0.3829 0.108 Uiso 1 1 calc R U .
H11B H 0.2829 -0.1471 0.3447 0.108 Uiso 1 1 calc R U .
H11C H 0.3939 -0.2041 0.4335 0.108 Uiso 1 1 calc R U .
C8 C -0.0013(6) 0.2864(4) 0.5667(3) 0.0746(11) Uani 1 1 d . . .
H8A H 0.0955 0.3369 0.5357 0.112 Uiso 1 1 calc R U .
H8B H 0.0228 0.2638 0.6298 0.112 Uiso 1 1 calc R U .
H8C H -0.1211 0.3565 0.5577 0.112 Uiso 1 1 calc R U .
N2 N 0.4979(3) 0.8877(3) 0.07258(16) 0.0445(6) Uani 1 1 d . . .
C13 C 0.4340(4) 1.0395(3) 0.07898(19) 0.0430(7) Uani 1 1 d . . .
C14 C 0.5640(4) 0.8474(3) -0.0059(2) 0.0456(7) Uani 1 1 d . . .
C15 C 0.6336(5) 0.6763(3) -0.0097(3) 0.0706(11) Uani 1 1 d . . .
H15A H 0.7681 0.6565 -0.0174 0.106 Uiso 1 1 calc R U .
H15B H 0.5796 0.6450 -0.0594 0.106 Uiso 1 1 calc R U .
H15C H 0.5987 0.6155 0.0452 0.106 Uiso 1 1 calc R U .
C12 C 0.3603(5) 1.0792(4) 0.1680(2) 0.0667(10) Uani 1 1 d . . .
H12A H 0.3872 0.9855 0.2119 0.100 Uiso 1 1 calc R U .
H12B H 0.2268 1.1166 0.1659 0.100 Uiso 1 1 calc R U .
H12C H 0.4189 1.1614 0.1843 0.100 Uiso 1 1 calc R U .

loop_
_atom_site_aniso_label
_atom_site_aniso_U_11
_atom_site_aniso_U_22
_atom_site_aniso_U_33
_atom_site_aniso_U_23
_atom_site_aniso_U_13
_atom_site_aniso_U_12
C22 0.0461(19) 0.062(2) 0.066(3) -0.0124(19) -0.0163(16) -0.0022(16)
C20 0.0425(18) 0.057(2) 0.068(3) -0.0157(17) -0.0147(17) 0.0035(14)
C19 0.061(2) 0.074(3) 0.108(4) -0.035(2) -0.017(2) 0.0100(18)
C16 0.066(2) 0.118(4) 0.063(3) -0.006(2) -0.014(2) -0.021(2)
C18 0.061(3) 0.148(5) 0.112(5) -0.075(4) -0.002(3) 0.002(3)
C17 0.066(3) 0.175(6) 0.069(4) -0.037(4) -0.004(2) -0.021(3)
N3 0.051(7) 0.021(4) 0.085(11) -0.012(5) -0.011(6) 0.010(4)
C23 0.057(10) 0.114(14) 0.042(8) 0.023(7) -0.030(7) -0.027(8)
N1 0.0616(16) 0.0418(14) 0.0427(17) 0.0011(10) -0.0032(12) -0.0199(11)
C1 0.0403(15) 0.0387(15) 0.0397(18) -0.0048(11) -0.0006(12) -0.0079(11)
C2 0.0481(16) 0.0414(16) 0.0391(18) -0.0008(12) -0.0039(13) -0.0130(12)
O1 0.0735(16) 0.0718(16) 0.0582(17) 0.0236(11) -0.0183(12) -0.0363(12)
O2 0.0603(14) 0.0688(16) 0.0607(18) 0.0229(11) -0.0098(11) -0.0265(11)
C6 0.0438(16) 0.0390(15) 0.0436(19) -0.0030(12) 0.0028(13) -0.0076(12)
C5 0.0518(18) 0.0541(18) 0.043(2) 0.0040(13) -0.0077(14) -0.0073(13)
C3 0.0478(17) 0.0505(17) 0.047(2) -0.0066(13) -0.0030(13) -0.0197(13)
C10 0.0635(19) 0.0413(16) 0.0295(17) 0.0014(11) -0.0023(13) -0.0112(13)
C4 0.0468(17) 0.0601(19) 0.050(2) -0.0079(14) -0.0144(14) -0.0089(14)
C9 0.073(2) 0.0360(15) 0.0357(18) -0.0012(11) -0.0050(14) -0.0154(14)
C7 0.0539(19) 0.070(2) 0.051(2) 0.0057(15) -0.0140(15) -0.0222(15)
C11 0.082(3) 0.074(2) 0.055(2) -0.0066(17) 0.0154(19) -0.0093(19)
C8 0.113(3) 0.048(2) 0.071(3) -0.0212(17) -0.008(2) -0.0245(19)
N2 0.0483(14) 0.0439(14) 0.0388(16) 0.0032(10) -0.0011(11) -0.0093(10)
C13 0.0427(16) 0.0474(17) 0.0389(18) -0.0072(12) 0.0003(12) -0.0078(12)
C14 0.0451(16) 0.0370(15) 0.053(2) -0.0026(12) -0.0039(13) -0.0058(11)
C15 0.082(2) 0.0380(18) 0.090(3) -0.0083(16) -0.004(2) -0.0060(16)
C12 0.070(2) 0.081(2) 0.046(2) -0.0141(17) 0.0056(17) -0.0063(18)

loop_
_atom_type_symbol
_atom_type_description
_atom_type_scat_dispersion_real
_atom_type_scat_dispersion_imag
_atom_type_scat_source
C C 0.0033 0.0016 'International Tables Vol C Tables 4.2.6.8 and 6.1.1.4'
H H 0.0000 0.0000 'International Tables Vol C Tables 4.2.6.8 and 6.1.1.4'
N N 0.0061 0.0033 'International Tables Vol C Tables 4.2.6.8 and 6.1.1.4'
O O 0.0106 0.0060 'International Tables Vol C Tables 4.2.6.8 and 6.1.1.4'

loop_
_geom_angle_atom_site_label_1
_geom_angle_atom_site_label_2
_geom_angle_atom_site_label_3
_geom_angle
_geom_angle_site_symmetry_1
_geom_angle_site_symmetry_3
C23 C22 N3 5.6(15) . .
C23 C22 C16 118.2(11) . .
N3 C22 C16 123.8(7) . .
C23 C22 C20 122.1(11) . .
N3 C22 C20 116.5(7) . .
C16 C22 C20 119.6(4) . .
N3 C20 C22 121.2(6) 2_575 .
N3 C20 C19 120.8(5) 2_575 .
C22 C20 C19 117.9(4) . .
N3 C20 C23 0.8(13) 2_575 2_575
C22 C20 C23 120.7(8) . 2_575
C19 C20 C23 121.4(9) . 2_575
C18 C19 C20 120.0(4) . .
C18 C19 H19 120.0 . .
C20 C19 H19 120.0 . .
C17 C16 C22 120.7(5) . .
C17 C16 H16 119.6 . .
C22 C16 H16 119.6 . .
C19 C18 C17 122.2(5) . .
C19 C18 H18 118.9 . .
C17 C18 H18 118.9 . .
C16 C17 C18 119.5(5) . .
C16 C17 H17 120.2 . .
C18 C17 H17 120.2 . .
C20 N3 C22 122.2(9) 2_575 .
C22 C23 C20 117.2(16) . 2_575
C22 C23 H23 121.4 . .
C20 C23 H23 121.4 2_575 .
C9 N1 C10 119.3(2) . .
C6 C1 C2 117.3(3) . .
C6 C1 C7 122.2(2) . .
C2 C1 C7 120.5(3) . .
O1 C2 C3 122.4(2) . .
O1 C2 C1 116.1(3) . .
C3 C2 C1 121.4(3) . .
C2 O1 H1 109.5 . .
C6 O2 H2 109.5 . .
O2 C6 C1 116.3(3) . .
O2 C6 C5 122.0(3) . .
C1 C6 C5 121.8(3) . .
C4 C5 C6 119.6(3) . .
C4 C5 H5 120.2 . .
C6 C5 H5 120.2 . .
C4 C3 C2 119.2(3) . .
C4 C3 H3 120.4 . .
C2 C3 H3 120.4 . .
N1 C10 C9 119.9(3) . 2_556
N1 C10 C11 116.9(3) . .
C9 C10 C11 123.2(3) 2_556 .
C3 C4 C5 120.6(3) . .
C3 C4 H4 119.7 . .
C5 C4 H4 119.7 . .
N1 C9 C10 120.7(3) . 2_556
N1 C9 C8 117.1(3) . .
C10 C9 C8 122.1(3) 2_556 .
C1 C7 H7A 109.5 . .
C1 C7 H7B 109.5 . .
H7A C7 H7B 109.5 . .
C1 C7 H7C 109.5 . .
H7A C7 H7C 109.5 . .
H7B C7 H7C 109.5 . .
C10 C11 H11A 109.5 . .
C10 C11 H11B 109.5 . .
H11A C11 H11B 109.5 . .
C10 C11 H11C 109.5 . .
H11A C11 H11C 109.5 . .
H11B C11 H11C 109.5 . .
C9 C8 H8A 109.5 . .
C9 C8 H8B 109.5 . .
H8A C8 H8B 109.5 . .
C9 C8 H8C 109.5 . .
H8A C8 H8C 109.5 . .
H8B C8 H8C 109.5 . .
C13 N2 C14 118.6(2) . .
N2 C13 C14 120.6(3) . 2_675
N2 C13 C12 116.8(3) . .
C14 C13 C12 122.5(3) 2_675 .
N2 C14 C13 120.8(3) . 2_675
N2 C14 C15 116.6(3) . .
C13 C14 C15 122.6(3) 2_675 .
C14 C15 H15A 109.5 . .
C14 C15 H15B 109.5 . .
H15A C15 H15B 109.5 . .
C14 C15 H15C 109.5 . .
H15A C15 H15C 109.5 . .
H15B C15 H15C 109.5 . .
C13 C12 H12A 109.5 . .
C13 C12 H12B 109.5 . .
H12A C12 H12B 109.5 . .
C13 C12 H12C 109.5 . .
H12A C12 H12C 109.5 . .
H12B C12 H12C 109.5 . .

loop_
_geom_bond_atom_site_label_1
_geom_bond_atom_site_label_2
_geom_bond_distance
_geom_bond_site_symmetry_2
C22 C23 1.33(2) .
C22 N3 1.420(13) .
C22 C16 1.424(6) .
C22 C20 1.424(5) .
C20 N3 1.291(17) 2_575
C20 C19 1.433(5) .
C20 C23 1.45(2) 2_575
C19 C18 1.354(7) .
C19 H19 0.9500 .
C16 C17 1.354(7) .
C16 H16 0.9500 .
C18 C17 1.411(7) .
C18 H18 0.9500 .
C17 H17 0.9500 .
N3 C20 1.291(17) 2_575
C23 C20 1.45(2) 2_575
C23 H23 0.9500 .
N1 C9 1.332(4) .
N1 C10 1.337(4) .
C1 C6 1.382(4) .
C1 C2 1.402(4) .
C1 C7 1.506(4) .
C2 O1 1.366(4) .
C2 C3 1.390(4) .
O1 H1 0.8400 .
O2 C6 1.381(3) .
O2 H2 0.8400 .
C6 C5 1.382(4) .
C5 C4 1.378(4) .
C5 H5 0.9500 .
C3 C4 1.375(4) .
C3 H3 0.9500 .
C10 C9 1.399(4) 2_556
C10 C11 1.493(5) .
C4 H4 0.9500 .
C9 C10 1.399(4) 2_556
C9 C8 1.504(4) .
C7 H7A 0.9800 .
C7 H7B 0.9800 .
C7 H7C 0.9800 .
C11 H11A 0.9800 .
C11 H11B 0.9800 .
C11 H11C 0.9800 .
C8 H8A 0.9800 .
C8 H8B 0.9800 .
C8 H8C 0.9800 .
N2 C13 1.339(4) .
N2 C14 1.343(4) .
C13 C14 1.388(4) 2_675
C13 C12 1.505(5) .
C14 C13 1.388(4) 2_675
C14 C15 1.498(4) .
C15 H15A 0.9800 .
C15 H15B 0.9800 .
C15 H15C 0.9800 .
C12 H12A 0.9800 .
C12 H12B 0.9800 .
C12 H12C 0.9800 .

loop_
_geom_hbond_atom_site_label_D
_geom_hbond_atom_site_label_H
_geom_hbond_atom_site_label_A
_geom_hbond_distance_DH
_geom_hbond_distance_HA
_geom_hbond_distance_DA
_geom_hbond_angle_DHA
_geom_hbond_site_symmetry_A
O1 H1 N1 0.84 1.99 2.821(4) 173.1 .
O2 H2 N2 0.84 2.01 2.836(4) 169.8 .
C11 H11C O1 0.98 2.57 3.370(6) 139.2 2_656

loop_
_geom_torsion_atom_site_label_1
_geom_torsion_atom_site_label_2
_geom_torsion_atom_site_label_3
_geom_torsion_atom_site_label_4
_geom_torsion
_geom_torsion_site_symmetry_1
_geom_torsion_site_symmetry_4
C23 C22 C20 N3 -2.0(6) . 2_575
N3 C22 C20 N3 -2.5(14) . 2_575
C16 C22 C20 N3 178.8(8) . 2_575
C23 C22 C20 C19 -180.0(10) . .
N3 C22 C20 C19 179.5(6) . .
C16 C22 C20 C19 0.8(5) . .
C23 C22 C20 C23 -1.3(18) . 2_575
N3 C22 C20 C23 -1.8(6) . 2_575
C16 C22 C20 C23 179.5(8) . 2_575
N3 C20 C19 C18 -178.6(8) 2_575 .
C22 C20 C19 C18 -0.7(5) . .
C23 C20 C19 C18 -179.4(9) 2_575 .
C23 C22 C16 C17 179.6(9) . .
N3 C22 C16 C17 -179.8(7) . .
C20 C22 C16 C17 -1.1(5) . .
C20 C19 C18 C17 0.9(6) . .
C22 C16 C17 C18 1.3(6) . .
C19 C18 C17 C16 -1.2(7) . .
C23 C22 N3 C20 -173(14) . 2_575
C16 C22 N3 C20 -178.8(7) . 2_575
C20 C22 N3 C20 2.5(14) . 2_575
N3 C22 C23 C20 6(12) . 2_575
C16 C22 C23 C20 -179.5(8) . 2_575
C20 C22 C23 C20 1.2(17) . 2_575
C6 C1 C2 O1 179.9(3) . .
C7 C1 C2 O1 -0.7(4) . .
C6 C1 C2 C3 -0.3(4) . .
C7 C1 C2 C3 179.1(3) . .
C2 C1 C6 O2 -179.8(2) . .
C7 C1 C6 O2 0.9(4) . .
C2 C1 C6 C5 0.4(4) . .
C7 C1 C6 C5 -178.9(3) . .
O2 C6 C5 C4 -179.8(3) . .
C1 C6 C5 C4 -0.1(5) . .
O1 C2 C3 C4 179.6(3) . .
C1 C2 C3 C4 -0.2(4) . .
C9 N1 C10 C9 0.2(5) . 2_556
C9 N1 C10 C11 -178.7(3) . .
C2 C3 C4 C5 0.6(5) . .
C6 C5 C4 C3 -0.5(5) . .
C10 N1 C9 C10 -0.3(5) . 2_556
C10 N1 C9 C8 178.8(3) . .
C14 N2 C13 C14 0.1(4) . 2_675
C14 N2 C13 C12 179.7(3) . .
C13 N2 C14 C13 -0.1(4) . 2_675
C13 N2 C14 C15 -179.9(3) . .
